data_7014980
loop_
_publ_author_name
'Zhou, Wen'
'Therrien, Jeffrey A.'
'Wence, D Lee K'
'Yallits, Emily N.'
'Conway, Julia L.'
'Patrick, Brian O.'
'Smith, Kevin M.'

_publ_section_title
;
 Cyclopentadienyl mesityl complexes of chromium(II) and chromium(III).
;
_journal_issue 2
_journal_name_full 'Dalton transactions (Cambridge, England : 2003)'
_journal_page_first 337
_journal_page_last 339
_journal_paper_doi 10.1039/c0dt01399d
_journal_volume 40
_journal_year 2011
_chemical_formula_sum 'C15 H14 Cr I O2'
_chemical_formula_weight 405.16
_chemical_name_systematic
;
?
;
_space_group_IT_number 14
_symmetry_cell_setting monoclinic
_symmetry_space_group_name_Hall '-P 2ybc'
_symmetry_space_group_name_H-M 'P 1 21/c 1'
_atom_sites_solution_hydrogens geom
_atom_sites_solution_primary direct
_atom_sites_solution_secondary difmap
_audit_creation_method SHELXL-97
_cell_angle_alpha 90.00
_cell_angle_beta 98.570(4)
_cell_angle_gamma 90.00
_cell_formula_units_Z 8
_cell_length_a 19.6228(14)
_cell_length_b 7.4584(6)
_cell_length_c 20.5310(16)
_cell_measurement_reflns_used 8397
_cell_measurement_temperature 173(2)
_cell_measurement_theta_max 27.72
_cell_measurement_theta_min 2.40
_cell_volume 2971.3(4)
_computing_structure_refinement 'SHELXL-97 (Sheldrick, 1997)'
_diffrn_ambient_temperature 173(2)
_diffrn_measured_fraction_theta_full 0.994
_diffrn_measured_fraction_theta_max 0.994
_diffrn_measurement_device_type 'Bruker X8 APEX II'
_diffrn_measurement_method 'area detector'
_diffrn_radiation_monochromator graphite
_diffrn_radiation_source 'fine-focus sealed tube'
_diffrn_radiation_type MoK\a
_diffrn_radiation_wavelength 0.71073
_diffrn_reflns_av_R_equivalents 0.0374
_diffrn_reflns_av_sigmaI/netI 0.0368
_diffrn_reflns_limit_h_max 25
_diffrn_reflns_limit_h_min -25
_diffrn_reflns_limit_k_max 9
_diffrn_reflns_limit_k_min -9
_diffrn_reflns_limit_l_max 27
_diffrn_reflns_limit_l_min -27
_diffrn_reflns_number 30375
_diffrn_reflns_theta_full 27.96
_diffrn_reflns_theta_max 27.96
_diffrn_reflns_theta_min 2.01
_exptl_absorpt_coefficient_mu 2.842
_exptl_absorpt_correction_T_max 0.753
_exptl_absorpt_correction_T_min 0.628
_exptl_absorpt_correction_type multi-scan
_exptl_crystal_colour black
_exptl_crystal_density_diffrn 1.811
_exptl_crystal_density_method 'not measured'
_exptl_crystal_description tablet
_exptl_crystal_F_000 1576
_exptl_crystal_size_max 0.24
_exptl_crystal_size_mid 0.12
_exptl_crystal_size_min 0.10
_refine_diff_density_max 0.685
_refine_diff_density_min -0.690
_refine_diff_density_rms 0.093
_refine_ls_extinction_method none
_refine_ls_goodness_of_fit_ref 1.008
_refine_ls_hydrogen_treatment constr
_refine_ls_matrix_type full
_refine_ls_number_parameters 345
_refine_ls_number_reflns 7098
_refine_ls_number_restraints 0
_refine_ls_restrained_S_all 1.008
_refine_ls_R_factor_all 0.0511
_refine_ls_R_factor_gt 0.0305
_refine_ls_shift/su_max 0.018
_refine_ls_shift/su_mean 0.001
_refine_ls_structure_factor_coef Fsqd
_refine_ls_weighting_details 'calc w=1/[\s^2^(Fo^2^)+(0.0205P)^2^+3.5261P] where P=(Fo^2^+2Fc^2^)/3'
_refine_ls_weighting_scheme calc
_refine_ls_wR_factor_gt 0.0579
_refine_ls_wR_factor_ref 0.0643
_reflns_number_gt 5357
_reflns_number_total 7098
_reflns_threshold_expression >2sigma(I)
_cod_data_source_file C0DT01399D.TXT
_cod_data_source_block 6a_CpCr(OCPhCHCMeO)I
_cod_original_sg_symbol_H-M 'P 21/c'
_cod_database_code 7014980

loop_
_symmetry_equiv_pos_as_xyz
'x, y, z'
'-x, y+1/2, -z+1/2'
'-x, -y, -z'
'x, -y-1/2, z-1/2'

loop_
_atom_site_label
_atom_site_type_symbol
_atom_site_fract_x
_atom_site_fract_y
_atom_site_fract_z
_atom_site_U_iso_or_equiv
_atom_site_adp_type
_atom_site_occupancy
_atom_site_symmetry_multiplicity
_atom_site_calc_flag
_atom_site_refinement_flags
_atom_site_disorder_assembly
_atom_site_disorder_group
C1 C 0.21723(16) -0.4095(4) 0.78642(15) 0.0310(7) Uani 1 1 d . . .
H1A H 0.2256 -0.3340 0.7494 0.046 Uiso 1 1 calc R . .
H1B H 0.1760 -0.3669 0.8034 0.046 Uiso 1 1 calc R . .
H1C H 0.2102 -0.5338 0.7715 0.046 Uiso 1 1 calc R . .
C2 C 0.27803(16) -0.3998(4) 0.83985(14) 0.0237(7) Uani 1 1 d . . .
C3 C 0.27200(16) -0.3155(4) 0.89875(15) 0.0262(7) Uani 1 1 d . . .
H3 H 0.2285 -0.2655 0.9037 0.031 Uiso 1 1 calc R . .
C4 C 0.32538(15) -0.2989(4) 0.95136(14) 0.0206(6) Uani 1 1 d . . .
C5 C 0.31513(15) -0.2066(4) 1.01306(14) 0.0215(6) Uani 1 1 d . . .
C6 C 0.25059(16) -0.1821(4) 1.03186(16) 0.0291(7) Uani 1 1 d . . .
H6 H 0.2105 -0.2230 1.0041 0.035 Uiso 1 1 calc R . .
C7 C 0.24443(18) -0.0985(5) 1.09081(17) 0.0354(8) Uani 1 1 d . . .
H7 H 0.2003 -0.0850 1.1039 0.042 Uiso 1 1 calc R . .
C8 C 0.30208(18) -0.0344(4) 1.13070(16) 0.0340(8) Uani 1 1 d . . .
H8 H 0.2976 0.0239 1.1710 0.041 Uiso 1 1 calc R . .
C9 C 0.36540(18) -0.0552(5) 1.11207(15) 0.0331(8) Uani 1 1 d . . .
H9 H 0.4050 -0.0092 1.1392 0.040 Uiso 1 1 calc R . .
C10 C 0.37255(16) -0.1423(4) 1.05420(15) 0.0261(7) Uani 1 1 d . . .
H10 H 0.4171 -0.1585 1.0424 0.031 Uiso 1 1 calc R . .
C11 C 0.53685(17) -0.4386(5) 0.89710(17) 0.0335(8) Uani 1 1 d . . .
H11 H 0.5646 -0.4823 0.9357 0.040 Uiso 1 1 calc R . .
C12 C 0.50680(18) -0.2692(5) 0.88943(17) 0.0350(8) Uani 1 1 d . . .
H12 H 0.5111 -0.1767 0.9216 0.042 Uiso 1 1 calc R . .
C13 C 0.46907(19) -0.2593(5) 0.82607(18) 0.0409(9) Uani 1 1 d . . .
H13 H 0.4425 -0.1599 0.8079 0.049 Uiso 1 1 calc R . .
C14 C 0.47749(19) -0.4226(5) 0.79417(17) 0.0418(9) Uani 1 1 d . . .
H14 H 0.4582 -0.4523 0.7503 0.050 Uiso 1 1 calc R . .
C15 C 0.51913(17) -0.5335(5) 0.83807(17) 0.0366(8) Uani 1 1 d . . .
H15 H 0.5330 -0.6522 0.8295 0.044 Uiso 1 1 calc R . .
C16 C 0.20478(19) 0.2791(5) 0.99122(16) 0.0374(8) Uani 1 1 d . . .
H16A H 0.1944 0.4072 0.9857 0.056 Uiso 1 1 calc R . .
H16B H 0.2545 0.2603 0.9934 0.056 Uiso 1 1 calc R . .
H16C H 0.1900 0.2364 1.0320 0.056 Uiso 1 1 calc R . .
C17 C 0.16742(16) 0.1779(4) 0.93419(15) 0.0267(7) Uani 1 1 d . . .
C18 C 0.19813(17) 0.1572(4) 0.87786(15) 0.0297(7) Uani 1 1 d . . .
H18 H 0.2439 0.2003 0.8791 0.036 Uiso 1 1 calc R . .
C19 C 0.16669(15) 0.0780(4) 0.82006(15) 0.0235(7) Uani 1 1 d . . .
C20 C 0.20361(16) 0.0648(4) 0.76231(15) 0.0252(7) Uani 1 1 d . . .
C21 C 0.27423(17) 0.0872(5) 0.76726(17) 0.0334(8) Uani 1 1 d . . .
H21 H 0.3006 0.1136 0.8088 0.040 Uiso 1 1 calc R . .
C22 C 0.30683(19) 0.0713(5) 0.71228(19) 0.0421(9) Uani 1 1 d . . .
H22 H 0.3553 0.0875 0.7161 0.051 Uiso 1 1 calc R . .
C23 C 0.2691(2) 0.0321(5) 0.65207(18) 0.0417(9) Uani 1 1 d . . .
H23 H 0.2916 0.0211 0.6143 0.050 Uiso 1 1 calc R . .
C24 C 0.19934(19) 0.0089(5) 0.64647(17) 0.0383(8) Uani 1 1 d . . .
H24 H 0.1734 -0.0185 0.6048 0.046 Uiso 1 1 calc R . .
C25 C 0.16647(17) 0.0249(4) 0.70105(15) 0.0297(7) Uani 1 1 d . . .
H25 H 0.1180 0.0086 0.6967 0.036 Uiso 1 1 calc R . .
C26 C -0.06794(19) -0.0518(6) 0.8393(4) 0.093(2) Uani 1 1 d . . .
H26 H -0.0829 -0.1692 0.8260 0.112 Uiso 1 1 calc R . .
C27 C -0.0461(2) 0.0905(8) 0.8006(2) 0.0621(14) Uani 1 1 d . . .
H27 H -0.0449 0.0864 0.7546 0.075 Uiso 1 1 calc R . .
C28 C -0.0280(2) 0.2281(7) 0.8394(3) 0.0685(14) Uani 1 1 d . . .
H28 H -0.0099 0.3375 0.8256 0.082 Uiso 1 1 calc R . .
C29 C -0.0382(2) 0.1947(8) 0.8984(3) 0.0706(15) Uani 1 1 d . . .
H29 H -0.0300 0.2786 0.9335 0.085 Uiso 1 1 calc R . .
C30 C -0.0613(2) 0.0303(9) 0.9048(3) 0.0734(17) Uani 1 1 d . . .
H30 H -0.0716 -0.0240 0.9440 0.088 Uiso 1 1 calc R . .
O1 O 0.33285(11) -0.4726(3) 0.82591(10) 0.0291(5) Uani 1 1 d . . .
O2 O 0.38568(11) -0.3610(3) 0.95083(10) 0.0273(5) Uani 1 1 d . . .
O3 O 0.10818(11) 0.1170(3) 0.94115(10) 0.0321(5) Uani 1 1 d . . .
O4 O 0.10560(11) 0.0154(3) 0.81165(10) 0.0330(5) Uani 1 1 d . . .
Cr1 Cr 0.42249(2) -0.47339(7) 0.87930(2) 0.02267(11) Uani 1 1 d . . .
Cr2 Cr 0.04152(3) 0.00602(7) 0.87444(2) 0.02797(12) Uani 1 1 d . . .
I1 I 0.415090(12) -0.80660(3) 0.923218(11) 0.03524(7) Uani 1 1 d . . .
I2 I 0.067258(12) -0.33250(3) 0.911881(12) 0.03942(7) Uani 1 1 d . . .

loop_
_atom_site_aniso_label
_atom_site_aniso_U_11
_atom_site_aniso_U_22
_atom_site_aniso_U_33
_atom_site_aniso_U_23
_atom_site_aniso_U_13
_atom_site_aniso_U_12
C1 0.0267(18) 0.0367(18) 0.0267(17) -0.0024(14) -0.0052(14) 0.0049(15)
C2 0.0254(17) 0.0221(14) 0.0221(15) 0.0045(12) -0.0013(13) -0.0004(13)
C3 0.0208(16) 0.0313(16) 0.0254(16) 0.0002(14) 0.0002(12) 0.0056(13)
C4 0.0217(16) 0.0194(14) 0.0208(15) 0.0037(12) 0.0036(12) 0.0012(12)
C5 0.0246(16) 0.0199(14) 0.0203(15) 0.0028(12) 0.0047(12) 0.0022(12)
C6 0.0242(17) 0.0322(17) 0.0307(17) -0.0006(14) 0.0034(13) 0.0035(14)
C7 0.031(2) 0.0407(19) 0.037(2) -0.0003(16) 0.0123(15) 0.0091(16)
C8 0.048(2) 0.0303(17) 0.0258(17) -0.0042(14) 0.0137(16) 0.0017(16)
C9 0.037(2) 0.0375(18) 0.0245(17) -0.0043(14) 0.0020(14) -0.0089(16)
C10 0.0218(17) 0.0326(17) 0.0248(16) -0.0006(13) 0.0062(13) -0.0036(13)
C11 0.0223(17) 0.048(2) 0.0308(18) 0.0027(16) 0.0062(14) -0.0050(15)
C12 0.036(2) 0.0324(18) 0.038(2) -0.0011(15) 0.0079(16) -0.0126(15)
C13 0.044(2) 0.041(2) 0.038(2) 0.0191(17) 0.0084(17) 0.0030(17)
C14 0.043(2) 0.065(3) 0.0197(17) -0.0010(17) 0.0106(15) -0.0074(19)
C15 0.0295(19) 0.045(2) 0.038(2) -0.0030(17) 0.0145(15) 0.0034(16)
C16 0.046(2) 0.0396(19) 0.0247(17) -0.0047(15) -0.0002(15) -0.0046(17)
C17 0.0294(18) 0.0236(15) 0.0254(16) 0.0000(13) -0.0013(13) 0.0012(14)
C18 0.0256(18) 0.0337(17) 0.0298(17) -0.0051(14) 0.0044(13) -0.0069(14)
C19 0.0224(17) 0.0219(15) 0.0261(16) 0.0020(12) 0.0034(13) 0.0017(12)
C20 0.0290(18) 0.0221(15) 0.0246(16) -0.0005(12) 0.0044(13) 0.0008(13)
C21 0.0289(19) 0.0404(19) 0.0308(18) -0.0059(15) 0.0037(14) -0.0029(15)
C22 0.034(2) 0.048(2) 0.047(2) -0.0043(18) 0.0166(17) -0.0010(17)
C23 0.054(3) 0.043(2) 0.033(2) -0.0012(17) 0.0231(18) -0.0034(18)
C24 0.048(2) 0.041(2) 0.0252(18) -0.0010(16) 0.0051(16) -0.0048(17)
C25 0.0283(18) 0.0294(16) 0.0310(18) 0.0026(14) 0.0032(14) -0.0013(14)
C26 0.011(2) 0.039(2) 0.214(7) -0.029(4) -0.032(3) 0.0038(18)
C27 0.034(2) 0.111(4) 0.037(2) -0.004(3) -0.0100(18) 0.024(3)
C28 0.058(3) 0.057(3) 0.089(4) 0.018(3) 0.004(3) 0.021(2)
C29 0.041(3) 0.095(4) 0.077(4) -0.013(3) 0.014(3) 0.023(3)
C30 0.019(2) 0.127(5) 0.077(3) 0.057(4) 0.018(2) 0.017(3)
O1 0.0265(12) 0.0359(12) 0.0227(11) -0.0060(10) -0.0032(9) 0.0071(10)
O2 0.0222(12) 0.0371(12) 0.0221(11) -0.0060(9) 0.0012(9) 0.0050(10)
O3 0.0319(13) 0.0409(13) 0.0241(12) -0.0026(10) 0.0061(10) -0.0036(11)
O4 0.0249(12) 0.0495(14) 0.0250(12) -0.0076(11) 0.0045(9) -0.0078(11)
Cr1 0.0211(3) 0.0276(2) 0.0188(2) -0.0013(2) 0.00129(19) 0.0031(2)
Cr2 0.0207(3) 0.0360(3) 0.0272(3) 0.0000(2) 0.0035(2) 0.0006(2)
I1 0.03240(13) 0.03091(11) 0.03919(13) 0.00614(10) -0.00527(9) -0.00504(10)
I2 0.03621(14) 0.03431(12) 0.04721(15) 0.00003(11) 0.00443(10) 0.00281(10)

loop_
_atom_type_symbol
_atom_type_description
_atom_type_scat_dispersion_real
_atom_type_scat_dispersion_imag
_atom_type_scat_source
C C 0.0033 0.0016 'International Tables Vol C Tables 4.2.6.8 and 6.1.1.4'
H H 0.0000 0.0000 'International Tables Vol C Tables 4.2.6.8 and 6.1.1.4'
O O 0.0106 0.0060 'International Tables Vol C Tables 4.2.6.8 and 6.1.1.4'
Cr Cr 0.3209 0.6236 'International Tables Vol C Tables 4.2.6.8 and 6.1.1.4'
I I -0.4742 1.8119 'International Tables Vol C Tables 4.2.6.8 and 6.1.1.4'

loop_
_geom_angle_atom_site_label_1
_geom_angle_atom_site_label_2
_geom_angle_atom_site_label_3
_geom_angle
_geom_angle_site_symmetry_1
_geom_angle_site_symmetry_3
_geom_angle_publ_flag
C2 C1 H1A 109.5 . . ?
C2 C1 H1B 109.5 . . ?
H1A C1 H1B 109.5 . . ?
C2 C1 H1C 109.5 . . ?
H1A C1 H1C 109.5 . . ?
H1B C1 H1C 109.5 . . ?
O1 C2 C3 125.1(3) . . ?
O1 C2 C1 115.0(3) . . ?
C3 C2 C1 120.0(3) . . ?
C2 C3 C4 124.4(3) . . ?
C2 C3 H3 117.8 . . ?
C4 C3 H3 117.8 . . ?
O2 C4 C3 123.6(3) . . ?
O2 C4 C5 114.9(3) . . ?
C3 C4 C5 121.5(3) . . ?
C10 C5 C6 118.4(3) . . ?
C10 C5 C4 118.6(3) . . ?
C6 C5 C4 123.0(3) . . ?
C7 C6 C5 120.3(3) . . ?
C7 C6 H6 119.9 . . ?
C5 C6 H6 119.9 . . ?
C8 C7 C6 120.3(3) . . ?
C8 C7 H7 119.8 . . ?
C6 C7 H7 119.8 . . ?
C9 C8 C7 119.7(3) . . ?
C9 C8 H8 120.1 . . ?
C7 C8 H8 120.1 . . ?
C8 C9 C10 120.6(3) . . ?
C8 C9 H9 119.7 . . ?
C10 C9 H9 119.7 . . ?
C9 C10 C5 120.6(3) . . ?
C9 C10 H10 119.7 . . ?
C5 C10 H10 119.7 . . ?
C12 C11 C15 108.3(3) . . ?
C12 C11 Cr1 71.87(19) . . ?
C15 C11 Cr1 71.72(19) . . ?
C12 C11 H11 125.9 . . ?
C15 C11 H11 125.9 . . ?
Cr1 C11 H11 122.2 . . ?
C11 C12 C13 108.0(3) . . ?
C11 C12 Cr1 71.81(19) . . ?
C13 C12 Cr1 70.6(2) . . ?
C11 C12 H12 126.0 . . ?
C13 C12 H12 126.0 . . ?
Cr1 C12 H12 123.2 . . ?
C12 C13 C14 107.7(3) . . ?
C12 C13 Cr1 72.68(19) . . ?
C14 C13 Cr1 71.9(2) . . ?
C12 C13 H13 126.1 . . ?
C14 C13 H13 126.1 . . ?
Cr1 C13 H13 121.0 . . ?
C15 C14 C13 108.1(3) . . ?
C15 C14 Cr1 72.34(19) . . ?
C13 C14 Cr1 71.09(19) . . ?
C15 C14 H14 125.9 . . ?
C13 C14 H14 125.9 . . ?
Cr1 C14 H14 122.3 . . ?
C14 C15 C11 107.8(3) . . ?
C14 C15 Cr1 71.2(2) . . ?
C11 C15 Cr1 71.71(19) . . ?
C14 C15 H15 126.1 . . ?
C11 C15 H15 126.1 . . ?
Cr1 C15 H15 122.7 . . ?
C17 C16 H16A 109.5 . . ?
C17 C16 H16B 109.5 . . ?
H16A C16 H16B 109.5 . . ?
C17 C16 H16C 109.5 . . ?
H16A C16 H16C 109.5 . . ?
H16B C16 H16C 109.5 . . ?
O3 C17 C18 124.6(3) . . ?
O3 C17 C16 116.2(3) . . ?
C18 C17 C16 119.1(3) . . ?
C19 C18 C17 124.6(3) . . ?
C19 C18 H18 117.7 . . ?
C17 C18 H18 117.7 . . ?
O4 C19 C18 124.2(3) . . ?
O4 C19 C20 115.4(3) . . ?
C18 C19 C20 120.3(3) . . ?
C21 C20 C25 118.5(3) . . ?
C21 C20 C19 122.5(3) . . ?
C25 C20 C19 119.1(3) . . ?
C22 C21 C20 120.6(3) . . ?
C22 C21 H21 119.7 . . ?
C20 C21 H21 119.7 . . ?
C23 C22 C21 120.0(3) . . ?
C23 C22 H22 120.0 . . ?
C21 C22 H22 120.0 . . ?
C24 C23 C22 120.0(3) . . ?
C24 C23 H23 120.0 . . ?
C22 C23 H23 120.0 . . ?
C23 C24 C25 120.3(3) . . ?
C23 C24 H24 119.9 . . ?
C25 C24 H24 119.9 . . ?
C24 C25 C20 120.6(3) . . ?
C24 C25 H25 119.7 . . ?
C20 C25 H25 119.7 . . ?
C27 C26 C30 101.9(4) . . ?
C27 C26 Cr2 71.3(2) . . ?
C30 C26 Cr2 70.6(2) . . ?
C27 C26 H26 129.1 . . ?
C30 C26 H26 129.1 . . ?
Cr2 C26 H26 121.2 . . ?
C28 C27 C26 108.7(4) . . ?
C28 C27 Cr2 72.2(3) . . ?
C26 C27 Cr2 71.0(2) . . ?
C28 C27 H27 125.7 . . ?
C26 C27 H27 125.7 . . ?
Cr2 C27 H27 122.8 . . ?
C29 C28 C27 110.8(5) . . ?
C29 C28 Cr2 73.8(3) . . ?
C27 C28 Cr2 73.0(3) . . ?
C29 C28 H28 124.6 . . ?
C27 C28 H28 124.6 . . ?
Cr2 C28 H28 120.2 . . ?
C28 C29 C30 112.2(5) . . ?
C28 C29 Cr2 72.5(3) . . ?
C30 C29 Cr2 72.3(3) . . ?
C28 C29 H29 123.9 . . ?
C30 C29 H29 123.9 . . ?
Cr2 C29 H29 122.8 . . ?
C29 C30 C26 106.4(4) . . ?
C29 C30 Cr2 72.9(3) . . ?
C26 C30 Cr2 70.5(2) . . ?
C29 C30 H30 126.8 . . ?
C26 C30 H30 126.8 . . ?
Cr2 C30 H30 121.6 . . ?
C2 O1 Cr1 127.03(19) . . ?
C4 O2 Cr1 128.40(19) . . ?
C17 O3 Cr2 127.2(2) . . ?
C19 O4 Cr2 128.0(2) . . ?
O2 Cr1 O1 91.04(9) . . ?
O2 Cr1 C13 107.04(13) . . ?
O1 Cr1 C13 97.25(12) . . ?
O2 Cr1 C14 144.02(13) . . ?
O1 Cr1 C14 93.51(12) . . ?
C13 Cr1 C14 36.97(14) . . ?
O2 Cr1 C15 144.44(11) . . ?
O1 Cr1 C15 122.61(11) . . ?
C13 Cr1 C15 61.34(14) . . ?
C14 Cr1 C15 36.50(13) . . ?
O2 Cr1 C11 107.88(11) . . ?
O1 Cr1 C11 154.31(11) . . ?
C13 Cr1 C11 61.14(13) . . ?
C14 Cr1 C11 60.96(13) . . ?
C15 Cr1 C11 36.56(12) . . ?
O2 Cr1 C12 89.37(12) . . ?
O1 Cr1 C12 130.57(12) . . ?
C13 Cr1 C12 36.71(13) . . ?
C14 Cr1 C12 61.11(13) . . ?
C15 Cr1 C12 60.90(13) . . ?
C11 Cr1 C12 36.32(13) . . ?
O2 Cr1 I1 95.91(7) . . ?
O1 Cr1 I1 95.99(7) . . ?
C13 Cr1 I1 153.18(10) . . ?
C14 Cr1 I1 119.00(11) . . ?
C15 Cr1 I1 91.91(10) . . ?
C11 Cr1 I1 99.06(9) . . ?
C12 Cr1 I1 133.09(9) . . ?
O4 Cr2 O3 91.05(9) . . ?
O4 Cr2 C28 100.89(17) . . ?
O3 Cr2 C28 103.34(17) . . ?
O4 Cr2 C26 119.2(2) . . ?
O3 Cr2 C26 147.06(19) . . ?
C28 Cr2 C26 60.86(19) . . ?
O4 Cr2 C30 154.06(14) . . ?
O3 Cr2 C30 108.40(18) . . ?
C28 Cr2 C30 58.73(19) . . ?
C26 Cr2 C30 38.8(2) . . ?
O4 Cr2 C27 92.85(14) . . ?
O3 Cr2 C27 137.71(17) . . ?
C28 Cr2 C27 34.74(18) . . ?
C26 Cr2 C27 37.77(19) . . ?
C30 Cr2 C27 61.21(17) . . ?
O4 Cr2 C29 132.61(18) . . ?
O3 Cr2 C29 89.79(16) . . ?
C28 Cr2 C29 33.73(18) . . ?
C26 Cr2 C29 60.72(19) . . ?
C30 Cr2 C29 34.80(19) . . ?
C27 Cr2 C29 57.79(18) . . ?
O4 Cr2 I2 96.46(7) . . ?
O3 Cr2 I2 97.00(7) . . ?
C28 Cr2 I2 152.86(14) . . ?
C26 Cr2 I2 92.44(13) . . ?
C30 Cr2 I2 97.94(16) . . ?
C27 Cr2 I2 124.26(16) . . ?
C29 Cr2 I2 130.41(17) . . ?

loop_
_geom_bond_atom_site_label_1
_geom_bond_atom_site_label_2
_geom_bond_distance
_geom_bond_site_symmetry_2
_geom_bond_publ_flag
C1 C2 1.497(4) . ?
C1 H1A 0.9800 . ?
C1 H1B 0.9800 . ?
C1 H1C 0.9800 . ?
C2 O1 1.275(4) . ?
C2 C3 1.384(4) . ?
C3 C4 1.394(4) . ?
C3 H3 0.9500 . ?
C4 O2 1.272(3) . ?
C4 C5 1.481(4) . ?
C5 C10 1.389(4) . ?
C5 C6 1.390(4) . ?
C6 C7 1.383(4) . ?
C6 H6 0.9500 . ?
C7 C8 1.379(5) . ?
C7 H7 0.9500 . ?
C8 C9 1.362(5) . ?
C8 H8 0.9500 . ?
C9 C10 1.380(4) . ?
C9 H9 0.9500 . ?
C10 H10 0.9500 . ?
C11 C12 1.393(5) . ?
C11 C15 1.402(5) . ?
C11 Cr1 2.234(3) . ?
C11 H11 0.9500 . ?
C12 C13 1.400(5) . ?
C12 Cr1 2.235(3) . ?
C12 H12 0.9500 . ?
C13 C14 1.404(5) . ?
C13 Cr1 2.209(3) . ?
C13 H13 0.9500 . ?
C14 C15 1.395(5) . ?
C14 Cr1 2.219(3) . ?
C14 H14 0.9500 . ?
C15 Cr1 2.234(3) . ?
C15 H15 0.9500 . ?
C16 C17 1.491(4) . ?
C16 H16A 0.9800 . ?
C16 H16B 0.9800 . ?
C16 H16C 0.9800 . ?
C17 O3 1.276(4) . ?
C17 C18 1.390(4) . ?
C18 C19 1.385(4) . ?
C18 H18 0.9500 . ?
C19 O4 1.274(4) . ?
C19 C20 1.482(4) . ?
C20 C21 1.384(4) . ?
C20 C25 1.389(4) . ?
C21 C22 1.383(5) . ?
C21 H21 0.9500 . ?
C22 C23 1.374(5) . ?
C22 H22 0.9500 . ?
C23 C24 1.368(5) . ?
C23 H23 0.9500 . ?
C24 C25 1.379(5) . ?
C24 H24 0.9500 . ?
C25 H25 0.9500 . ?
C26 C27 1.428(7) . ?
C26 C30 1.466(8) . ?
C26 Cr2 2.204(4) . ?
C26 H26 0.9500 . ?
C27 C28 1.316(7) . ?
C27 Cr2 2.208(4) . ?
C27 H27 0.9500 . ?
C28 C29 1.280(7) . ?
C28 Cr2 2.198(4) . ?
C28 H28 0.9500 . ?
C29 C30 1.321(7) . ?
C29 Cr2 2.213(4) . ?
C29 H29 0.9500 . ?
C30 Cr2 2.206(4) . ?
C30 H30 0.9500 . ?
O1 Cr1 1.929(2) . ?
O2 Cr1 1.923(2) . ?
O3 Cr2 1.933(2) . ?
O4 Cr2 1.932(2) . ?
Cr1 I1 2.6550(6) . ?
Cr2 I2 2.6655(6) . ?

loop_
_geom_torsion_atom_site_label_1
_geom_torsion_atom_site_label_2
_geom_torsion_atom_site_label_3
_geom_torsion_atom_site_label_4
_geom_torsion
_geom_torsion_site_symmetry_1
_geom_torsion_site_symmetry_2
_geom_torsion_site_symmetry_3
_geom_torsion_site_symmetry_4
_geom_torsion_publ_flag
O1 C2 C3 C4 -0.2(5) . . . . ?
C1 C2 C3 C4 -179.8(3) . . . . ?
C2 C3 C4 O2 -0.4(5) . . . . ?
C2 C3 C4 C5 -180.0(3) . . . . ?
O2 C4 C5 C10 21.2(4) . . . . ?
C3 C4 C5 C10 -159.2(3) . . . . ?
O2 C4 C5 C6 -158.5(3) . . . . ?
C3 C4 C5 C6 21.1(4) . . . . ?
C10 C5 C6 C7 -1.2(5) . . . . ?
C4 C5 C6 C7 178.5(3) . . . . ?
C5 C6 C7 C8 1.7(5) . . . . ?
C6 C7 C8 C9 -0.5(5) . . . . ?
C7 C8 C9 C10 -1.1(5) . . . . ?
C8 C9 C10 C5 1.6(5) . . . . ?
C6 C5 C10 C9 -0.4(5) . . . . ?
C4 C5 C10 C9 179.8(3) . . . . ?
C15 C11 C12 C13 1.2(4) . . . . ?
Cr1 C11 C12 C13 -61.7(2) . . . . ?
C15 C11 C12 Cr1 62.9(2) . . . . ?
C11 C12 C13 C14 -1.4(4) . . . . ?
Cr1 C12 C13 C14 -63.8(3) . . . . ?
C11 C12 C13 Cr1 62.4(2) . . . . ?
C12 C13 C14 C15 1.1(4) . . . . ?
Cr1 C13 C14 C15 -63.3(3) . . . . ?
C12 C13 C14 Cr1 64.3(2) . . . . ?
C13 C14 C15 C11 -0.3(4) . . . . ?
Cr1 C14 C15 C11 -62.8(2) . . . . ?
C13 C14 C15 Cr1 62.5(2) . . . . ?
C12 C11 C15 C14 -0.6(4) . . . . ?
Cr1 C11 C15 C14 62.4(2) . . . . ?
C12 C11 C15 Cr1 -63.0(2) . . . . ?
O3 C17 C18 C19 4.5(5) . . . . ?
C16 C17 C18 C19 -175.0(3) . . . . ?
C17 C18 C19 O4 0.3(5) . . . . ?
C17 C18 C19 C20 179.1(3) . . . . ?
O4 C19 C20 C21 -164.7(3) . . . . ?
C18 C19 C20 C21 16.5(5) . . . . ?
O4 C19 C20 C25 13.9(4) . . . . ?
C18 C19 C20 C25 -164.9(3) . . . . ?
C25 C20 C21 C22 0.5(5) . . . . ?
C19 C20 C21 C22 179.1(3) . . . . ?
C20 C21 C22 C23 -0.4(6) . . . . ?
C21 C22 C23 C24 0.1(6) . . . . ?
C22 C23 C24 C25 0.1(6) . . . . ?
C23 C24 C25 C20 0.0(5) . . . . ?
C21 C20 C25 C24 -0.3(5) . . . . ?
C19 C20 C25 C24 -179.0(3) . . . . ?
C30 C26 C27 C28 1.8(5) . . . . ?
Cr2 C26 C27 C28 -62.8(3) . . . . ?
C30 C26 C27 Cr2 64.6(3) . . . . ?
C26 C27 C28 C29 -2.6(5) . . . . ?
Cr2 C27 C28 C29 -64.6(4) . . . . ?
C26 C27 C28 Cr2 62.0(3) . . . . ?
C27 C28 C29 C30 2.4(6) . . . . ?
Cr2 C28 C29 C30 -61.8(4) . . . . ?
C27 C28 C29 Cr2 64.2(3) . . . . ?
C28 C29 C30 C26 -1.1(5) . . . . ?
Cr2 C29 C30 C26 -63.0(3) . . . . ?
C28 C29 C30 Cr2 61.9(4) . . . . ?
C27 C26 C30 C29 -0.4(4) . . . . ?
Cr2 C26 C30 C29 64.6(3) . . . . ?
C27 C26 C30 Cr2 -65.0(3) . . . . ?
C3 C2 O1 Cr1 -4.1(4) . . . . ?
C1 C2 O1 Cr1 175.6(2) . . . . ?
C3 C4 O2 Cr1 5.3(4) . . . . ?
C5 C4 O2 Cr1 -175.10(19) . . . . ?
C18 C17 O3 Cr2 -7.5(5) . . . . ?
C16 C17 O3 Cr2 172.0(2) . . . . ?
C18 C19 O4 Cr2 -1.7(5) . . . . ?
C20 C19 O4 Cr2 179.5(2) . . . . ?
C4 O2 Cr1 O1 -6.9(3) . . . . ?
C4 O2 Cr1 C13 91.0(3) . . . . ?
C4 O2 Cr1 C14 90.5(3) . . . . ?
C4 O2 Cr1 C15 155.3(3) . . . . ?
C4 O2 Cr1 C11 155.4(2) . . . . ?
C4 O2 Cr1 C12 123.6(3) . . . . ?
C4 O2 Cr1 I1 -103.1(2) . . . . ?
C2 O1 Cr1 O2 6.2(3) . . . . ?
C2 O1 Cr1 C13 -101.1(3) . . . . ?
C2 O1 Cr1 C14 -138.1(3) . . . . ?
C2 O1 Cr1 C15 -161.6(2) . . . . ?
C2 O1 Cr1 C11 -132.0(3) . . . . ?
C2 O1 Cr1 C12 -83.8(3) . . . . ?
C2 O1 Cr1 I1 102.3(2) . . . . ?
C12 C13 Cr1 O2 64.5(2) . . . . ?
C14 C13 Cr1 O2 -179.5(2) . . . . ?
C12 C13 Cr1 O1 157.9(2) . . . . ?
C14 C13 Cr1 O1 -86.2(2) . . . . ?
C12 C13 Cr1 C14 -116.0(3) . . . . ?
C12 C13 Cr1 C15 -78.8(2) . . . . ?
C14 C13 Cr1 C15 37.1(2) . . . . ?
C12 C13 Cr1 C11 -36.9(2) . . . . ?
C14 C13 Cr1 C11 79.1(2) . . . . ?
C14 C13 Cr1 C12 116.0(3) . . . . ?
C12 C13 Cr1 I1 -83.1(3) . . . . ?
C14 C13 Cr1 I1 32.8(4) . . . . ?
C15 C14 Cr1 O2 117.8(2) . . . . ?
C13 C14 Cr1 O2 0.8(3) . . . . ?
C15 C14 Cr1 O1 -145.6(2) . . . . ?
C13 C14 Cr1 O1 97.4(2) . . . . ?
C15 C14 Cr1 C13 117.0(3) . . . . ?
C13 C14 Cr1 C15 -117.0(3) . . . . ?
C15 C14 Cr1 C11 37.4(2) . . . . ?
C13 C14 Cr1 C11 -79.6(2) . . . . ?
C15 C14 Cr1 C12 79.2(2) . . . . ?
C13 C14 Cr1 C12 -37.9(2) . . . . ?
C15 C14 Cr1 I1 -46.7(2) . . . . ?
C13 C14 Cr1 I1 -163.77(18) . . . . ?
C14 C15 Cr1 O2 -116.7(2) . . . . ?
C11 C15 Cr1 O2 0.2(3) . . . . ?
C14 C15 Cr1 O1 42.1(3) . . . . ?
C11 C15 Cr1 O1 158.95(19) . . . . ?
C14 C15 Cr1 C13 -37.6(2) . . . . ?
C11 C15 Cr1 C13 79.3(2) . . . . ?
C11 C15 Cr1 C14 116.9(3) . . . . ?
C14 C15 Cr1 C11 -116.9(3) . . . . ?
C14 C15 Cr1 C12 -79.8(2) . . . . ?
C11 C15 Cr1 C12 37.1(2) . . . . ?
C14 C15 Cr1 I1 140.4(2) . . . . ?
C11 C15 Cr1 I1 -102.7(2) . . . . ?
C12 C11 Cr1 O2 -62.7(2) . . . . ?
C15 C11 Cr1 O2 -179.9(2) . . . . ?
C12 C11 Cr1 O1 72.9(3) . . . . ?
C15 C11 Cr1 O1 -44.3(4) . . . . ?
C12 C11 Cr1 C13 37.3(2) . . . . ?
C15 C11 Cr1 C13 -79.8(2) . . . . ?
C12 C11 Cr1 C14 79.8(2) . . . . ?
C15 C11 Cr1 C14 -37.4(2) . . . . ?
C12 C11 Cr1 C15 117.1(3) . . . . ?
C15 C11 Cr1 C12 -117.1(3) . . . . ?
C12 C11 Cr1 I1 -162.00(19) . . . . ?
C15 C11 Cr1 I1 80.9(2) . . . . ?
C11 C12 Cr1 O2 122.2(2) . . . . ?
C13 C12 Cr1 O2 -120.3(2) . . . . ?
C11 C12 Cr1 O1 -146.95(19) . . . . ?
C13 C12 Cr1 O1 -29.5(3) . . . . ?
C11 C12 Cr1 C13 -117.5(3) . . . . ?
C11 C12 Cr1 C14 -79.3(2) . . . . ?
C13 C12 Cr1 C14 38.1(2) . . . . ?
C11 C12 Cr1 C15 -37.4(2) . . . . ?
C13 C12 Cr1 C15 80.1(2) . . . . ?
C13 C12 Cr1 C11 117.5(3) . . . . ?
C11 C12 Cr1 I1 24.7(3) . . . . ?
C13 C12 Cr1 I1 142.16(19) . . . . ?
C19 O4 Cr2 O3 -0.5(3) . . . . ?
C19 O4 Cr2 C28 103.3(3) . . . . ?
C19 O4 Cr2 C26 165.9(3) . . . . ?
C19 O4 Cr2 C30 138.9(5) . . . . ?
C19 O4 Cr2 C27 137.4(3) . . . . ?
C19 O4 Cr2 C29 90.2(3) . . . . ?
C19 O4 Cr2 I2 -97.7(3) . . . . ?
C17 O3 Cr2 O4 5.0(3) . . . . ?
C17 O3 Cr2 C28 -96.4(3) . . . . ?
C17 O3 Cr2 C26 -152.8(4) . . . . ?
C17 O3 Cr2 C30 -157.5(3) . . . . ?
C17 O3 Cr2 C27 -90.4(3) . . . . ?
C17 O3 Cr2 C29 -127.6(3) . . . . ?
C17 O3 Cr2 I2 101.6(2) . . . . ?
C29 C28 Cr2 O4 -162.5(3) . . . . ?
C27 C28 Cr2 O4 79.1(3) . . . . ?
C29 C28 Cr2 O3 -68.8(4) . . . . ?
C27 C28 Cr2 O3 172.9(3) . . . . ?
C29 C28 Cr2 C26 80.0(4) . . . . ?
C27 C28 Cr2 C26 -38.4(3) . . . . ?
C29 C28 Cr2 C30 34.9(4) . . . . ?
C27 C28 Cr2 C30 -83.5(4) . . . . ?
C29 C28 Cr2 C27 118.4(5) . . . . ?
C27 C28 Cr2 C29 -118.4(5) . . . . ?
C29 C28 Cr2 I2 68.7(5) . . . . ?
C27 C28 Cr2 I2 -49.7(6) . . . . ?
C27 C26 Cr2 O4 -51.1(3) . . . . ?
C30 C26 Cr2 O4 -161.6(3) . . . . ?
C27 C26 Cr2 O3 103.3(5) . . . . ?
C30 C26 Cr2 O3 -7.2(5) . . . . ?
C27 C26 Cr2 C28 35.3(3) . . . . ?
C30 C26 Cr2 C28 -75.2(3) . . . . ?
C27 C26 Cr2 C30 110.5(4) . . . . ?
C30 C26 Cr2 C27 -110.5(4) . . . . ?
C27 C26 Cr2 C29 74.1(3) . . . . ?
C30 C26 Cr2 C29 -36.4(3) . . . . ?
C27 C26 Cr2 I2 -149.9(3) . . . . ?
C30 C26 Cr2 I2 99.7(3) . . . . ?
C29 C30 Cr2 O4 -75.8(6) . . . . ?
C26 C30 Cr2 O4 39.1(7) . . . . ?
C29 C30 Cr2 O3 60.9(4) . . . . ?
C26 C30 Cr2 O3 175.9(3) . . . . ?
C29 C30 Cr2 C28 -33.8(3) . . . . ?
C26 C30 Cr2 C28 81.1(3) . . . . ?
C29 C30 Cr2 C26 -114.9(4) . . . . ?
C29 C30 Cr2 C27 -74.0(3) . . . . ?
C26 C30 Cr2 C27 40.9(3) . . . . ?
C26 C30 Cr2 C29 114.9(4) . . . . ?
C29 C30 Cr2 I2 161.1(3) . . . . ?
C26 C30 Cr2 I2 -84.0(3) . . . . ?
C28 C27 Cr2 O4 -105.1(3) . . . . ?
C26 C27 Cr2 O4 137.2(3) . . . . ?
C28 C27 Cr2 O3 -10.4(4) . . . . ?
C26 C27 Cr2 O3 -128.1(3) . . . . ?
C26 C27 Cr2 C28 -117.8(4) . . . . ?
C28 C27 Cr2 C26 117.8(4) . . . . ?
C28 C27 Cr2 C30 75.7(4) . . . . ?
C26 C27 Cr2 C30 -42.1(3) . . . . ?
C28 C27 Cr2 C29 35.3(3) . . . . ?
C26 C27 Cr2 C29 -82.5(3) . . . . ?
C28 C27 Cr2 I2 155.1(3) . . . . ?
C26 C27 Cr2 I2 37.4(4) . . . . ?
C28 C29 Cr2 O4 23.7(5) . . . . ?
C30 C29 Cr2 O4 144.8(3) . . . . ?
C28 C29 Cr2 O3 114.9(4) . . . . ?
C30 C29 Cr2 O3 -124.0(3) . . . . ?
C30 C29 Cr2 C28 121.1(5) . . . . ?
C28 C29 Cr2 C26 -80.5(4) . . . . ?
C30 C29 Cr2 C26 40.7(3) . . . . ?
C28 C29 Cr2 C30 -121.1(5) . . . . ?
C28 C29 Cr2 C27 -36.3(3) . . . . ?
C30 C29 Cr2 C27 84.8(4) . . . . ?
C28 C29 Cr2 I2 -146.1(3) . . . . ?
C30 C29 Cr2 I2 -24.9(4) . . . . ?
